data_7219088
loop_
_publ_author_name
'Yang, Jian'
'Xie, Gui-Dan'
'Chen, Xue-Fei'
'Wu, Duo'
'Lin, Xiao-Ming'
'Zhang, Gang'
'Cai, Yue-Peng'

_publ_section_title
;
 A series of variable coordination polymers based on flexible aromatic
 carboxylates
;
_journal_issue 6
_journal_name_full CrystEngComm
_journal_page_first 1326
_journal_paper_doi 10.1039/C4CE01994F
_journal_volume 17
_journal_year 2015
_chemical_formula_sum 'C20 H18 Cu N6 O5'
_chemical_formula_weight 485.94
_chemical_name_systematic
; 
 ? 
;
_space_group_IT_number 15
_symmetry_cell_setting monoclinic
_symmetry_space_group_name_Hall '-C 2yc'
_symmetry_space_group_name_H-M 'C 1 2/c 1'
_atom_sites_solution_hydrogens geom
_atom_sites_solution_primary direct
_atom_sites_solution_secondary difmap
_audit_creation_method SHELXL-97
_audit_update_record
;
2014-09-28 deposited with the CCDC.
2014-12-12 downloaded from the CCDC.
;
_cell_angle_alpha 90.00
_cell_angle_beta 104.962(4)
_cell_angle_gamma 90.00
_cell_formula_units_Z 4
_cell_length_a 23.034(8)
_cell_length_b 9.401(3)
_cell_length_c 9.582(3)
_cell_measurement_reflns_used 956
_cell_measurement_temperature 296(2)
_cell_measurement_theta_max 22.14
_cell_measurement_theta_min 2.35
_cell_volume 2004.6(11)
_computing_cell_refinement 'Bruker SAINT'
_computing_data_collection 'Bruker APEX2'
_computing_data_reduction 'Bruker SAINT'
_computing_molecular_graphics 'Bruker SHELXTL'
_computing_publication_material 'Bruker SHELXTL'
_computing_structure_refinement 'SHELXL-97 (Sheldrick, 2008)'
_computing_structure_solution 'SHELXS-97 (Sheldrick, 2008)'
_diffrn_ambient_temperature 296(2)
_diffrn_measured_fraction_theta_full 0.998
_diffrn_measured_fraction_theta_max 0.998
_diffrn_measurement_device_type 'Bruker APEX-II CCD'
_diffrn_measurement_method '\f and \w scans'
_diffrn_radiation_monochromator graphite
_diffrn_radiation_source 'fine-focus sealed tube'
_diffrn_radiation_type MoK\a
_diffrn_radiation_wavelength 0.71073
_diffrn_reflns_av_R_equivalents 0.0415
_diffrn_reflns_av_sigmaI/netI 0.0524
_diffrn_reflns_limit_h_max 28
_diffrn_reflns_limit_h_min -25
_diffrn_reflns_limit_k_max 11
_diffrn_reflns_limit_k_min -11
_diffrn_reflns_limit_l_max 5
_diffrn_reflns_limit_l_min -11
_diffrn_reflns_number 5459
_diffrn_reflns_theta_full 26.20
_diffrn_reflns_theta_max 26.20
_diffrn_reflns_theta_min 1.83
_exptl_absorpt_coefficient_mu 1.138
_exptl_absorpt_correction_T_max 0.8947
_exptl_absorpt_correction_T_min 0.8044
_exptl_absorpt_correction_type multi-scan
_exptl_absorpt_process_details 'SADABS (Sheldrick, 1996)'
_exptl_crystal_colour colorless
_exptl_crystal_density_diffrn 1.610
_exptl_crystal_density_method 'not measured'
_exptl_crystal_description block
_exptl_crystal_F_000 996
_exptl_crystal_size_max 0.20
_exptl_crystal_size_mid 0.10
_exptl_crystal_size_min 0.10
_refine_diff_density_max 0.312
_refine_diff_density_min -0.323
_refine_diff_density_rms 0.069
_refine_ls_extinction_method none
_refine_ls_goodness_of_fit_ref 1.015
_refine_ls_hydrogen_treatment mixed
_refine_ls_matrix_type full
_refine_ls_number_parameters 147
_refine_ls_number_reflns 2015
_refine_ls_number_restraints 0
_refine_ls_restrained_S_all 1.015
_refine_ls_R_factor_all 0.0686
_refine_ls_R_factor_gt 0.0414
_refine_ls_shift/su_max 0.000
_refine_ls_shift/su_mean 0.000
_refine_ls_structure_factor_coef Fsqd
_refine_ls_weighting_details 'calc w=1/[\s^2^(Fo^2^)+(0.0362P)^2^+2.4797P] where P=(Fo^2^+2Fc^2^)/3'
_refine_ls_weighting_scheme calc
_refine_ls_wR_factor_gt 0.0864
_refine_ls_wR_factor_ref 0.0989
_reflns_number_gt 1410
_reflns_number_total 2015
_reflns_threshold_expression >2sigma(I)
_cod_data_source_file c4ce01994f2.cif
_cod_data_source_block 2
_cod_depositor_comments
;
The following automatic conversions were performed:

'_symmetry_cell_setting' value 'Monoclinic' changed to 'monoclinic'
according to
/usr/data/users/saulius/crontab/automatic-downloads/rss-feeds/RSC/lib/dictionaries/cif_core.dic
dictionary named 'cif_core.dic' version 2.4.2 from 2011-04-26.

Automatic conversion script
Id: cif_fix_values 2935 2014-11-11 08:27:57Z andrius 

 Adding full bibliography for 7219087--7219092.cif.
;
_cod_original_cell_volume 2004.3(11)
_cod_original_sg_symbol_H-M C2/c
_cod_database_code 7219088

loop_
_symmetry_equiv_pos_as_xyz
'x, y, z'
'-x, y, -z+1/2'
'x+1/2, y+1/2, z'
'-x+1/2, y+1/2, -z+1/2'
'-x, -y, -z'
'x, -y, z-1/2'
'-x+1/2, -y+1/2, -z'
'x+1/2, -y+1/2, z-1/2'

loop_
_atom_site_label
_atom_site_type_symbol
_atom_site_fract_x
_atom_site_fract_y
_atom_site_fract_z
_atom_site_U_iso_or_equiv
_atom_site_adp_type
_atom_site_occupancy
_atom_site_symmetry_multiplicity
_atom_site_calc_flag
_atom_site_refinement_flags
Cu1 Cu 0.0000 0.0000 0.0000 0.03355(19) Uani 1 2 d S
C1W C 0.38140(14) -0.3677(4) 0.3644(4) 0.0374(8) Uani 1 1 d .
C2W C 0.31604(13) -0.3741(3) 0.3635(3) 0.0320(7) Uani 1 1 d .
C3W C 0.29607(14) -0.4585(4) 0.4601(4) 0.0424(9) Uani 1 1 d .
H3WA H 0.3237 -0.5102 0.5295 0.051 Uiso 1 1 calc R
C4W C 0.23596(14) -0.4672(4) 0.4551(4) 0.0419(9) Uani 1 1 d .
H4WA H 0.2236 -0.5241 0.5213 0.050 Uiso 1 1 calc R
C5W C 0.19363(13) -0.3920(3) 0.3525(3) 0.0324(7) Uani 1 1 d .
C6W C 0.21323(13) -0.3053(4) 0.2576(4) 0.0398(9) Uani 1 1 d .
H6WA H 0.1856 -0.2522 0.1895 0.048 Uiso 1 1 calc R
C7W C 0.27391(14) -0.2972(4) 0.2636(4) 0.0387(8) Uani 1 1 d .
H7WA H 0.2865 -0.2387 0.1988 0.046 Uiso 1 1 calc R
C8W C 0.12837(13) -0.4098(4) 0.3539(4) 0.0414(9) Uani 1 1 d .
H8WA H 0.1191 -0.5105 0.3527 0.050 Uiso 1 1 calc R
H8WB H 0.1228 -0.3704 0.4431 0.050 Uiso 1 1 calc R
C9 C 0.06993(13) -0.2055(4) 0.2157(4) 0.0348(8) Uani 1 1 d .
H9A H 0.0826 -0.1349 0.2849 0.042 Uiso 1 1 calc R
C10 C 0.02803(17) -0.3169(4) 0.0271(4) 0.0537(11) Uani 1 1 d .
H10A H 0.0041 -0.3361 -0.0651 0.064 Uiso 1 1 calc R
N1 N 0.03318(11) -0.1855(3) 0.0867(3) 0.0335(6) Uani 1 1 d .
N2 N 0.08612(11) -0.3411(3) 0.2320(3) 0.0361(7) Uani 1 1 d .
N3 N 0.05946(15) -0.4142(3) 0.1101(4) 0.0617(10) Uani 1 1 d .
O1W O 0.0000 0.0759(3) 0.2500 0.0386(8) Uani 1 2 d S
H1WB H -0.0341 0.1270 0.2356 0.046 Uiso 0.50 1 d PR
O1 O 0.41682(9) -0.4320(3) 0.4705(2) 0.0415(6) Uani 1 1 d .
O2 O 0.39648(10) -0.3060(3) 0.2654(3) 0.0599(8) Uani 1 1 d .

loop_
_atom_site_aniso_label
_atom_site_aniso_U_11
_atom_site_aniso_U_22
_atom_site_aniso_U_33
_atom_site_aniso_U_23
_atom_site_aniso_U_13
_atom_site_aniso_U_12
Cu1 0.0187(3) 0.0393(3) 0.0392(3) 0.0027(3) 0.0012(2) -0.0009(2)
C1W 0.0284(17) 0.041(2) 0.042(2) -0.0086(17) 0.0063(16) 0.0036(15)
C2W 0.0238(15) 0.0397(19) 0.0316(18) -0.0045(15) 0.0056(14) 0.0035(14)
C3W 0.0266(16) 0.053(2) 0.043(2) 0.0069(17) -0.0001(15) 0.0095(15)
C4W 0.0302(17) 0.052(2) 0.043(2) 0.0115(17) 0.0079(15) 0.0024(15)
C5W 0.0249(15) 0.0344(18) 0.0360(19) 0.0006(16) 0.0045(14) 0.0034(14)
C6W 0.0257(16) 0.048(2) 0.043(2) 0.0104(17) 0.0043(15) 0.0117(15)
C7W 0.0312(17) 0.042(2) 0.044(2) 0.0080(17) 0.0108(15) 0.0043(15)
C8W 0.0298(17) 0.048(2) 0.046(2) 0.0101(18) 0.0083(16) 0.0061(16)
C9 0.0264(16) 0.0376(19) 0.039(2) -0.0067(16) 0.0066(15) 0.0027(14)
C10 0.059(2) 0.041(2) 0.045(2) -0.0053(19) -0.0137(19) 0.0019(19)
N1 0.0260(13) 0.0382(16) 0.0344(16) -0.0025(13) 0.0041(12) 0.0003(12)
N2 0.0233(13) 0.0414(17) 0.0417(17) 0.0025(14) 0.0047(12) 0.0023(12)
N3 0.069(2) 0.0404(19) 0.060(2) -0.0049(17) -0.0126(18) 0.0043(17)
O1W 0.0308(16) 0.047(2) 0.0379(19) 0.000 0.0090(14) 0.000
O1 0.0208(11) 0.0589(16) 0.0413(14) -0.0011(12) 0.0019(10) 0.0064(11)
O2 0.0335(14) 0.086(2) 0.0643(19) 0.0233(17) 0.0190(13) 0.0125(13)

loop_
_atom_type_symbol
_atom_type_description
_atom_type_scat_dispersion_real
_atom_type_scat_dispersion_imag
_atom_type_scat_source
C C 0.0033 0.0016 'International Tables Vol C Tables 4.2.6.8 and 6.1.1.4'
H H 0.0000 0.0000 'International Tables Vol C Tables 4.2.6.8 and 6.1.1.4'
N N 0.0061 0.0033 'International Tables Vol C Tables 4.2.6.8 and 6.1.1.4'
O O 0.0106 0.0060 'International Tables Vol C Tables 4.2.6.8 and 6.1.1.4'
Cu Cu 0.3201 1.2651 'International Tables Vol C Tables 4.2.6.8 and 6.1.1.4'

loop_
_geom_angle_atom_site_label_1
_geom_angle_atom_site_label_2
_geom_angle_atom_site_label_3
_geom_angle
_geom_angle_site_symmetry_1
_geom_angle_site_symmetry_3
O1 Cu1 O1 180.00(19) 8_445 4
O1 Cu1 N1 91.72(10) 8_445 .
O1 Cu1 N1 88.28(10) 4 .
O1 Cu1 N1 88.28(10) 8_445 5
O1 Cu1 N1 91.72(10) 4 5
N1 Cu1 N1 180.0 . 5
O2 C1W O1 125.7(3) . .
O2 C1W C2W 119.6(3) . .
O1 C1W C2W 114.7(3) . .
C7W C2W C3W 117.9(3) . .
C7W C2W C1W 120.5(3) . .
C3W C2W C1W 121.6(3) . .
C4W C3W C2W 121.0(3) . .
C4W C3W H3WA 119.5 . .
C2W C3W H3WA 119.5 . .
C3W C4W C5W 120.8(3) . .
C3W C4W H4WA 119.6 . .
C5W C4W H4WA 119.6 . .
C6W C5W C4W 118.6(3) . .
C6W C5W C8W 124.4(3) . .
C4W C5W C8W 117.1(3) . .
C5W C6W C7W 120.2(3) . .
C5W C6W H6WA 119.9 . .
C7W C6W H6WA 119.9 . .
C2W C7W C6W 121.4(3) . .
C2W C7W H7WA 119.3 . .
C6W C7W H7WA 119.3 . .
N2 C8W C5W 113.7(3) . .
N2 C8W H8WA 108.8 . .
C5W C8W H8WA 108.8 . .
N2 C8W H8WB 108.8 . .
C5W C8W H8WB 108.8 . .
H8WA C8W H8WB 107.7 . .
N1 C9 N2 109.9(3) . .
N1 C9 H9A 125.1 . .
N2 C9 H9A 125.1 . .
N3 C10 N1 114.1(3) . .
N3 C10 H10A 122.9 . .
N1 C10 H10A 122.9 . .
C9 N1 C10 103.4(3) . .
C9 N1 Cu1 126.7(2) . .
C10 N1 Cu1 129.7(2) . .
C9 N2 N3 109.5(3) . .
C9 N2 C8W 128.8(3) . .
N3 N2 C8W 121.6(3) . .
C10 N3 N2 103.1(3) . .
C1W O1 Cu1 131.6(2) . 4_545

loop_
_geom_bond_atom_site_label_1
_geom_bond_atom_site_label_2
_geom_bond_distance
_geom_bond_site_symmetry_2
Cu1 O1 1.970(2) 8_445
Cu1 O1 1.970(2) 4
Cu1 N1 1.997(3) .
Cu1 N1 1.997(3) 5
C1W O2 1.236(4) .
C1W O1 1.279(4) .
C1W C2W 1.504(4) .
C2W C7W 1.379(4) .
C2W C3W 1.385(5) .
C3W C4W 1.375(4) .
C3W H3WA 0.9300 .
C4W C5W 1.386(4) .
C4W H4WA 0.9300 .
C5W C6W 1.381(4) .
C5W C8W 1.516(4) .
C6W C7W 1.386(4) .
C6W H6WA 0.9300 .
C7W H7WA 0.9300 .
C8W N2 1.463(4) .
C8W H8WA 0.9700 .
C8W H8WB 0.9700 .
C9 N1 1.319(4) .
C9 N2 1.326(4) .
C9 H9A 0.9300 .
C10 N3 1.302(4) .
C10 N1 1.353(4) .
C10 H10A 0.9300 .
N2 N3 1.357(4) .
O1W H1WB 0.9007 .
O1 Cu1 1.970(2) 4_545
